data_2215577
loop_
_publ_author_name
'Mehrdad Pourayoubi'
'Ali Reza Mahjoub'

_publ_section_title
;
 1-(1<i>H</i>-1,3-Benzimidazol-2-yl)guanidinium
 dihydrogendodecamolybdophosphate--methanol--water (1/2.5/4)
;
_journal_coeditor_code LH2487
_journal_issue 10
_journal_name_full 'Acta Crystallographica Section E'
_journal_page_first m2622
_journal_page_last m2623
_journal_paper_doi 10.1107/S1600536807046612
_journal_volume 63
_journal_year 2007
_chemical_formula_iupac '(C8 H10 N5) [H2 P Mo12 O40], 2.5C H4 O, 4H2 O'
_chemical_formula_moiety 'C8 H10 N5 +, H2 Mo12 O40 P -, 2.5(C H4 O), 4(H2 O)'
_chemical_formula_sum 'C10.5 H30 Mo12 N5 O46.5 P'
_chemical_formula_weight 2152.65
_chemical_name_systematic
;
1-(1<i>H</i>-1,3-benzimidazol-2-yl)guanidinium
dihydrogendodecamolybdophosphate--methanol--water (1:2.5:4)
;
_space_group_IT_number 4
_symmetry_cell_setting monoclinic
_symmetry_space_group_name_Hall 'P 2yb'
_symmetry_space_group_name_H-M 'P 1 21 1'
_atom_sites_solution_hydrogens mixed
_atom_sites_solution_primary direct
_atom_sites_solution_secondary difmap
_audit_creation_method SHELXL-97
_cell_angle_alpha 90.00
_cell_angle_beta 109.639(2)
_cell_angle_gamma 90.00
_cell_formula_units_Z 2
_cell_length_a 11.9025(12)
_cell_length_b 18.2497(19)
_cell_length_c 12.7798(13)
_cell_measurement_reflns_used 7125
_cell_measurement_temperature 120(2)
_cell_measurement_theta_max 29.95
_cell_measurement_theta_min 2.31
_cell_volume 2614.5(5)
_computing_cell_refinement 'SAINT-Plus (Bruker, 1998)'
_computing_data_collection 'SMART (Bruker, 1998)'
_computing_data_reduction 'SAINT-Plus (Bruker, 1998)'
_computing_molecular_graphics 'SHELXTL (Sheldrick, 1998b)'
_computing_publication_material 'SHELXTL (Sheldrick, 1998b)'
_computing_structure_refinement 'SHELXTL (Sheldrick, 1998b)'
_computing_structure_solution 'SHELXTL (Sheldrick, 1998b)'
_diffrn_ambient_temperature 120(2)
_diffrn_measured_fraction_theta_full 0.988
_diffrn_measured_fraction_theta_max 0.988
_diffrn_measurement_device_type 'Bruker SMART 1000 CCD area-detector'
_diffrn_measurement_method '\f and \w'
_diffrn_radiation_monochromator graphite
_diffrn_radiation_source 'fine-focus sealed tube'
_diffrn_radiation_type MoK\a
_diffrn_radiation_wavelength 0.71073
_diffrn_reflns_av_R_equivalents 0.0934
_diffrn_reflns_av_sigmaI/netI 0.0783
_diffrn_reflns_limit_h_max 14
_diffrn_reflns_limit_h_min -14
_diffrn_reflns_limit_k_max 22
_diffrn_reflns_limit_k_min -22
_diffrn_reflns_limit_l_max 15
_diffrn_reflns_limit_l_min -15
_diffrn_reflns_number 22667
_diffrn_reflns_theta_full 26.00
_diffrn_reflns_theta_max 26.00
_diffrn_reflns_theta_min 2.02
_exptl_absorpt_coefficient_mu 2.919
_exptl_absorpt_correction_T_max 0.648
_exptl_absorpt_correction_T_min 0.360
_exptl_absorpt_correction_type multi-scan
_exptl_absorpt_process_details '(SADABS; Sheldrick, 1998a)'
_exptl_crystal_colour orange
_exptl_crystal_density_diffrn 2.734
_exptl_crystal_density_method 'not measured'
_exptl_crystal_description plate
_exptl_crystal_F_000 2038
_exptl_crystal_size_max 0.40
_exptl_crystal_size_mid 0.30
_exptl_crystal_size_min 0.15
_refine_diff_density_max 1.675
_refine_diff_density_min -1.278
_refine_ls_abs_structure_details 'Flack (1983), 4793 Friedel pairs'
_refine_ls_abs_structure_Flack 0.04(5)
_refine_ls_extinction_method none
_refine_ls_goodness_of_fit_ref 1.045
_refine_ls_hydrogen_treatment constr
_refine_ls_matrix_type full
_refine_ls_number_parameters 663
_refine_ls_number_reflns 9960
_refine_ls_number_restraints 30
_refine_ls_restrained_S_all 1.046
_refine_ls_R_factor_all 0.0436
_refine_ls_R_factor_gt 0.0427
_refine_ls_shift/su_max 0.002
_refine_ls_shift/su_mean 0.000
_refine_ls_structure_factor_coef Fsqd
_refine_ls_weighting_details 'calc w=1/[\s^2^(Fo^2^)+(0.01P)^2^+25P] where P=(Fo^2^+2Fc^2^)/3'
_refine_ls_weighting_scheme calc
_refine_ls_wR_factor_gt 0.0943
_refine_ls_wR_factor_ref 0.0949
_reflns_number_gt 9679
_reflns_number_total 9960
_reflns_threshold_expression I>2\s(I)
_cod_data_source_file lh2487.cif
_cod_data_source_block I
_cod_depositor_comments
;
The following automatic conversions were performed:
'_symmetry_cell_setting' value 'Monoclinic' changed to 'monoclinic'
according to '/home/saulius/struct/CIF-dictionaries/cif_core.dic'
dictionary named 'cif_core.dic' version 2.4.1 from
2010-06-29.

'_exptl_absorpt_correction_type' value 'multi scan' changed
to 'multi-scan' according to
'/home/saulius/struct/CIF-dictionaries/cif_core.dic' dictionary named
'cif_core.dic' version 2.4.1 from 2010-06-29.

Automatic conversion script
Id: cif_fix_enum 1527 2010-12-29 10:47:43Z saulius 

The following automatic conversions were performed:

'_symmetry_cell_setting' value 'Monoclinic' changed to 'monoclinic'
according to /home/saulius/struct/CIF-dictionaries/cif_core.dic
dictionary named 'cif_core.dic' version 2.4.1 from
2010-06-29.

'_exptl_absorpt_correction_type' value 'multi scan'
changed to 'multi-scan' according to
/home/saulius/struct/CIF-dictionaries/cif_core.dic dictionary named
'cif_core.dic' version 2.4.1 from 2010-06-29.

Automatic conversion script
Id: cif_fix_values 1715 2011-07-08 13:25:40Z adriana 
;
_cod_original_sg_symbol_H-M 'P 21'
_cod_original_formula_sum 'C10.50 H30 Mo12 N5 O46.50 P'
_cod_database_code 2215577
_cod_database_fobs_code 2215577

loop_
_symmetry_equiv_pos_as_xyz
'x, y, z'
'-x, y+1/2, -z'

loop_
_atom_site_type_symbol
_atom_site_label
_atom_site_fract_x
_atom_site_fract_y
_atom_site_fract_z
_atom_site_U_iso_or_equiv
_atom_site_adp_type
_atom_site_calc_flag
_atom_site_refinement_flags
_atom_site_occupancy
_atom_site_disorder_assembly
_atom_site_disorder_group
Mo Mo1 0.43252(7) 0.20089(4) 0.85557(6) 0.01435(15) Uani d . 1 . .
Mo Mo2 0.29456(7) 0.38543(4) 0.79544(6) 0.01441(15) Uani d . 1 . .
Mo Mo3 0.21469(7) 0.24071(4) 0.57690(6) 0.01526(15) Uani d . 1 . .
Mo Mo4 0.79103(7) 0.40358(4) 0.74839(6) 0.01442(15) Uani d . 1 . .
Mo Mo5 0.71946(7) 0.27090(4) 0.54842(6) 0.01445(15) Uani d . 1 . .
Mo Mo6 0.58973(7) 0.43942(4) 0.48978(6) 0.01366(14) Uani d . 1 . .
Mo Mo7 0.72301(7) 0.25501(4) 0.91725(6) 0.01427(15) Uani d . 1 . .
Mo Mo8 0.59978(7) 0.13609(4) 0.70229(6) 0.01449(15) Uani d . 1 . .
Mo Mo9 0.40501(7) 0.20860(4) 0.43064(6) 0.01466(15) Uani d . 1 . .
Mo Mo10 0.27665(7) 0.37756(4) 0.42193(6) 0.01454(15) Uani d . 1 . .
Mo Mo11 0.40734(7) 0.50829(4) 0.65420(6) 0.01382(15) Uani d . 1 . .
Mo Mo12 0.58664(7) 0.44000(4) 0.90565(6) 0.01383(15) Uani d . 1 . .
P P1 0.5035(2) 0.32237(12) 0.67082(18) 0.0125(4) Uani d . 1 . .
O O1 0.3700(6) 0.1488(3) 0.9304(5) 0.0212(14) Uani d . 1 . .
O O2 0.1919(6) 0.3958(4) 0.8580(6) 0.0235(14) Uani d . 1 . .
H H2 0.1091 0.4047 0.8463 0.028 Uiso d R 1 . .
O O3 0.0785(6) 0.2075(4) 0.5587(5) 0.0219(13) Uani d . 1 . .
O O4 0.9269(6) 0.4366(4) 0.8110(5) 0.0204(13) Uani d . 1 . .
O O5 0.8004(6) 0.2308(3) 0.4782(5) 0.0193(13) Uani d . 1 . .
O O6 0.6060(6) 0.5045(3) 0.4042(5) 0.0195(13) Uani d . 1 . .
O O7 0.8325(6) 0.2428(4) 1.0398(5) 0.0210(13) Uani d . 1 . .
O O8 0.6548(6) 0.0528(3) 0.6932(5) 0.0191(13) Uani d . 1 . .
H H8 0.6864 0.0087 0.7330 0.023 Uiso d R 1 . .
O O9 0.3830(6) 0.1458(3) 0.3299(5) 0.0196(13) Uani d . 1 . .
O O10 0.1877(6) 0.4178(3) 0.3061(5) 0.0198(13) Uani d . 1 . .
O O11 0.3516(6) 0.5925(3) 0.6152(5) 0.0177(13) Uani d . 1 . .
O O12 0.6546(6) 0.4913(3) 1.0182(5) 0.0208(14) Uani d U 1 . .
O O13 0.3113(6) 0.1953(3) 0.7048(5) 0.0171(12) Uani d . 1 . .
O O14 0.2217(6) 0.3266(3) 0.6772(5) 0.0181(13) Uani d . 1 . .
O O15 0.3744(6) 0.2915(3) 0.8642(5) 0.0174(13) Uani d . 1 . .
O O16 0.5853(6) 0.2139(3) 0.9549(5) 0.0160(12) Uani d . 1 . .
O O17 0.5052(6) 0.1198(3) 0.7902(5) 0.0196(13) Uani d . 1 . .
O O18 0.5455(5) 0.2576(3) 0.7507(4) 0.0128(11) Uani d . 1 . .
O O19 0.2874(6) 0.4727(4) 0.7224(5) 0.0181(13) Uani d . 1 . .
O O20 0.4358(5) 0.4269(3) 0.9164(5) 0.0162(12) Uani d . 1 . .
O O21 0.4655(6) 0.3861(3) 0.7320(5) 0.0172(12) Uani d . 1 . .
O O22 0.1704(6) 0.3195(3) 0.4620(5) 0.0200(13) Uani d . 1 . .
O O23 0.2627(6) 0.1859(3) 0.4784(5) 0.0185(13) Uani d . 1 . .
O O24 0.3967(5) 0.2980(3) 0.5699(5) 0.0127(11) Uani d . 1 . .
O O25 0.7379(6) 0.4606(3) 0.6209(5) 0.0201(14) Uani d . 1 . .
O O26 0.8308(5) 0.3270(3) 0.6541(5) 0.0161(12) Uani d . 1 . .
O O27 0.6750(6) 0.3628(4) 0.4582(5) 0.0187(13) Uani d . 1 . .
O O28 0.6055(6) 0.3479(3) 0.6309(5) 0.0152(12) Uani d . 1 . .
O O29 0.4402(6) 0.4037(3) 0.4229(5) 0.0159(12) Uani d . 1 . .
O O30 0.5173(5) 0.4958(3) 0.5852(5) 0.0152(12) Uani d . 1 . .
O O31 0.6474(6) 0.3495(3) 0.9459(5) 0.0162(12) Uani d . 1 . .
O O32 0.7266(6) 0.1693(3) 0.8436(5) 0.0168(12) Uani d . 1 . .
O O33 0.4851(6) 0.1510(3) 0.5694(5) 0.0184(13) Uani d . 1 . .
O O34 0.3147(6) 0.2853(3) 0.3528(5) 0.0153(12) Uani d . 1 . .
O O35 0.3003(5) 0.4467(3) 0.5275(5) 0.0171(12) Uani d . 1 . .
O O36 0.5083(5) 0.5228(3) 0.7980(5) 0.0143(12) Uani d . 1 . .
O O37 0.7012(6) 0.1992(3) 0.6402(5) 0.0170(12) Uani d . 1 . .
O O38 0.7906(6) 0.3159(3) 0.8407(5) 0.0170(13) Uani d . 1 . .
O O39 0.5529(6) 0.2441(3) 0.4510(5) 0.0163(12) Uani d . 1 . .
O O40 0.7004(6) 0.4458(3) 0.8223(5) 0.0165(12) Uani d . 1 . .
N N1 0.9071(9) 0.0675(6) 0.2019(8) 0.037(2) Uani d . 1 . .
H H1N1 0.9820 0.0576 0.2403 0.045 Uiso d R 1 . .
H H2N1 0.8735 0.0479 0.1358 0.045 Uiso d R 1 . .
N N2 0.8895(8) 0.1424(5) 0.3404(7) 0.031(2) Uani d . 1 . .
H H1N2 0.9642 0.1337 0.3812 0.037 Uiso d R 1 . .
H H2N2 0.8454 0.1715 0.3654 0.037 Uiso d R 1 . .
N N3 0.7277(7) 0.1256(4) 0.1769(6) 0.0232(17) Uani d . 1 . .
H H1N3 0.6929 0.0937 0.1218 0.028 Uiso d R 1 . .
N N4 0.6957(8) 0.2533(4) 0.2111(6) 0.0218(17) Uani d . 1 . .
N N5 0.5432(7) 0.1773(4) 0.1600(6) 0.0209(16) Uani d . 1 . .
H H1N5 0.4994 0.1365 0.1365 0.025 Uiso d R 1 . .
C C1 0.8436(9) 0.1112(5) 0.2414(7) 0.0202(19) Uani d U 1 . .
C C2 0.6601(10) 0.1846(5) 0.1869(8) 0.024(2) Uani d . 1 . .
C C3 0.5923(10) 0.2948(6) 0.1954(8) 0.026(2) Uani d . 1 . .
C C4 0.5792(11) 0.3697(6) 0.2064(8) 0.030(2) Uani d . 1 . .
H H4A 0.6456 0.4020 0.2292 0.035 Uiso calc R 1 . .
C C5 0.4617(12) 0.3947(7) 0.1817(9) 0.039(3) Uani d U 1 . .
H H5A 0.4483 0.4453 0.1904 0.047 Uiso calc R 1 . .
C C6 0.3656(11) 0.3484(7) 0.1452(8) 0.035(3) Uani d U 1 . .
H H6A 0.2874 0.3679 0.1273 0.042 Uiso calc R 1 . .
C C7 0.3799(10) 0.2729(6) 0.1339(8) 0.030(2) Uani d . 1 . .
H H7A 0.3137 0.2405 0.1085 0.036 Uiso calc R 1 . .
C C8 0.4950(11) 0.2487(6) 0.1618(7) 0.029(2) Uani d . 1 . .
C C1S 1.0586(16) 0.2459(9) 0.8299(15) 0.020(4) Uiso d PD 0.50 . .
H H1SA 1.1420 0.2358 0.8472 0.030 Uiso d PR 0.50 . .
H H1SB 1.0222 0.2526 0.7512 0.030 Uiso d PR 0.50 . .
H H1SC 1.0490 0.2896 0.8678 0.030 Uiso d PR 0.50 . .
O O1S 1.0024(16) 0.1884(9) 0.8658(15) 0.047(4) Uiso d PD 0.50 . .
H H1OS 0.9192 0.1978 0.8447 0.056 Uiso d PR 0.50 . .
C C2S -0.0769(16) 0.0770(12) 0.6403(14) 0.025(4) Uiso d PD 0.50 . .
H H2SA -0.1509 0.0934 0.6470 0.038 Uiso d PR 0.50 . .
H H2SB -0.0613 0.1038 0.5821 0.038 Uiso d PR 0.50 . .
H H2SC -0.0822 0.0256 0.6230 0.038 Uiso d PR 0.50 . .
O O2S 0.0166(16) 0.0863(12) 0.7421(14) 0.060(5) Uiso d PD 0.50 . .
H H2OS 0.0795 0.0575 0.7917 0.072 Uiso d PR 0.50 . .
C C3S 0.1712(15) 0.0995(9) 0.0969(15) 0.019(4) Uiso d PD 0.50 . .
H H3SA 0.1753 0.0723 0.0340 0.029 Uiso d PR 0.50 . .
H H3SB 0.2494 0.1169 0.1395 0.029 Uiso d PR 0.50 . .
H H3SC 0.1420 0.0683 0.1425 0.029 Uiso d PR 0.50 . .
O O3S 0.0958(16) 0.1602(9) 0.0616(16) 0.051(5) Uiso d PD 0.50 . .
H H3OS 0.0227 0.1411 0.0106 0.061 Uiso d PR 0.50 . .
C C4S 0.984(2) 0.4172(16) 0.5329(17) 0.048(6) Uiso d PD 0.50 A 1
H H4SA 1.0535 0.4337 0.5179 0.072 Uiso d PR 0.50 A 1
H H4SB 0.9639 0.4520 0.5803 0.072 Uiso d PR 0.50 A 1
H H4SC 0.9996 0.3704 0.5691 0.072 Uiso d PR 0.50 A 1
O O4S 0.8901(16) 0.4078(10) 0.4337(14) 0.047(4) Uiso d PD 0.50 A 1
H H4OS 0.8047 0.4067 0.4131 0.057 Uiso d PR 0.50 A 1
C C5S 0.915(3) 0.5326(15) 0.551(2) 0.057(7) Uiso d PD 0.50 B 2
H H5SA 0.8527 0.4976 0.5188 0.086 Uiso d PR 0.50 B 2
H H5SB 0.9879 0.5072 0.5894 0.086 Uiso d PR 0.50 B 2
H H5SC 0.9257 0.5629 0.4941 0.086 Uiso d PR 0.50 B 2
O O5S 0.8835(14) 0.5782(9) 0.6248(12) 0.034(3) Uiso d PD 0.50 B 2
H H5OS 0.8259 0.5950 0.6568 0.041 Uiso d PR 0.50 B 2
O O1W 0.6451(6) 0.0420(4) -0.0092(5) 0.0226(14) Uiso d . 1 . .
H H1W1 0.5992 -0.0050 -0.0125 0.027 Uiso d R 1 . .
H H2W1 0.7186 0.0299 -0.0284 0.027 Uiso d R 1 . .
O O2W 0.9124(9) 0.3210(5) 0.2657(8) 0.025(2) Uiso d P 0.70 C 1
H H2W2 0.8450 0.2856 0.2586 0.030 Uiso d PR 0.70 C 1
H H1W2 0.8814 0.3652 0.2169 0.030 Uiso d PR 0.70 C 1
O O2W' 0.903(3) 0.3913(17) 0.181(2) 0.045(7) Uiso d P 0.30 D 2
H H1W' 0.9349 0.3825 0.1186 0.054 Uiso d PR 0.30 D 2
H H2W' 0.8386 0.4299 0.1696 0.054 Uiso d PR 0.30 D 2
O O3W 0.0782(14) 0.2291(9) 0.2349(13) 0.035(4) Uiso d P 0.50 . .
H H1W3 0.0989 0.2672 0.1870 0.042 Uiso d PR 0.50 . .
H H2W3 0.0992 0.1797 0.2111 0.042 Uiso d PR 0.50 . .
O O4W 0.2188(17) 0.0358(10) 0.7131(15) 0.045(4) Uiso d P 0.50 . .
H H1W4 0.2638 0.0604 0.6685 0.054 Uiso d PR 0.50 . .
H H2W4 0.1340 0.0496 0.7044 0.054 Uiso d PR 0.50 . .
O O5W 0.1067(17) 0.5645(11) 0.0276(15) 0.062(4) Uiso d P 0.60 E 1
H H3W' 0.0623 0.5277 0.0581 0.074 Uiso d PR 0.60 E 1
H H4W' 0.1503 0.6060 0.0767 0.074 Uiso d PR 0.60 E 1
O O5W' 0.128(3) 0.5022(17) 0.058(2) 0.066(7) Uiso d P 0.40 F 2
H H5W' 0.0630 0.4744 0.0765 0.079 Uiso d PR 0.40 F 2
H H6W' 0.1389 0.5414 0.1171 0.079 Uiso d PR 0.40 F 2

loop_
_atom_site_aniso_label
_atom_site_aniso_U_11
_atom_site_aniso_U_22
_atom_site_aniso_U_33
_atom_site_aniso_U_12
_atom_site_aniso_U_13
_atom_site_aniso_U_23
Mo1 0.0219(4) 0.0110(3) 0.0092(3) -0.0009(3) 0.0040(3) 0.0010(3)
Mo2 0.0199(4) 0.0123(3) 0.0111(3) 0.0000(3) 0.0054(3) -0.0001(3)
Mo3 0.0195(4) 0.0133(3) 0.0109(3) -0.0019(3) 0.0023(3) -0.0005(3)
Mo4 0.0183(4) 0.0125(3) 0.0111(3) -0.0016(3) 0.0032(3) -0.0009(3)
Mo5 0.0212(4) 0.0117(3) 0.0105(3) 0.0022(3) 0.0054(3) 0.0002(3)
Mo6 0.0211(4) 0.0098(3) 0.0102(3) 0.0008(3) 0.0055(3) 0.0015(3)
Mo7 0.0203(4) 0.0118(3) 0.0086(3) 0.0001(3) 0.0021(3) 0.0003(3)
Mo8 0.0230(4) 0.0091(3) 0.0095(3) 0.0007(3) 0.0031(3) -0.0002(3)
Mo9 0.0226(4) 0.0112(3) 0.0080(3) 0.0006(3) 0.0023(3) -0.0012(3)
Mo10 0.0203(4) 0.0120(3) 0.0086(3) 0.0017(3) 0.0011(3) 0.0004(3)
Mo11 0.0204(4) 0.0093(3) 0.0112(3) 0.0007(3) 0.0046(3) -0.0001(3)
Mo12 0.0214(4) 0.0103(3) 0.0089(3) -0.0007(3) 0.0039(3) -0.0024(3)
P1 0.0203(10) 0.0080(9) 0.0081(8) 0.0004(8) 0.0036(8) -0.0010(7)
O1 0.030(4) 0.017(3) 0.019(3) -0.007(3) 0.012(3) 0.002(3)
O2 0.028(3) 0.020(3) 0.025(3) 0.000(3) 0.012(3) 0.001(3)
O3 0.025(3) 0.020(3) 0.020(3) -0.005(3) 0.006(3) -0.001(3)
O4 0.025(3) 0.015(3) 0.020(3) 0.000(3) 0.005(3) 0.002(3)
O5 0.025(3) 0.019(3) 0.017(3) 0.005(3) 0.010(3) -0.004(2)
O6 0.032(4) 0.012(3) 0.015(3) 0.005(3) 0.010(3) 0.005(2)
O7 0.029(3) 0.017(3) 0.011(3) 0.000(3) 0.000(3) -0.006(2)
O8 0.028(3) 0.011(3) 0.018(3) 0.006(3) 0.007(3) 0.004(2)
O9 0.029(3) 0.015(3) 0.013(3) 0.001(3) 0.005(3) 0.001(2)
O10 0.028(3) 0.016(3) 0.009(3) 0.003(3) -0.001(3) 0.004(2)
O11 0.027(3) 0.010(3) 0.015(3) 0.001(2) 0.007(3) 0.004(2)
O12 0.036(4) 0.011(3) 0.011(3) -0.006(3) 0.003(3) -0.005(2)
O13 0.023(3) 0.012(3) 0.013(3) -0.003(3) 0.001(2) 0.000(2)
O14 0.021(3) 0.017(3) 0.013(3) -0.002(3) 0.002(3) 0.005(2)
O15 0.026(3) 0.013(3) 0.012(3) 0.005(3) 0.005(3) 0.000(2)
O16 0.030(3) 0.012(3) 0.006(3) -0.003(3) 0.006(2) 0.002(2)
O17 0.032(4) 0.010(3) 0.015(3) -0.002(3) 0.007(3) 0.003(2)
O18 0.014(3) 0.014(3) 0.008(2) -0.001(2) 0.000(2) -0.002(2)
O19 0.022(3) 0.020(3) 0.013(3) 0.002(3) 0.008(3) 0.001(2)
O20 0.022(3) 0.019(3) 0.007(3) 0.000(3) 0.003(2) 0.001(2)
O21 0.029(3) 0.008(3) 0.014(3) -0.001(2) 0.007(3) -0.001(2)
O22 0.029(3) 0.016(3) 0.017(3) 0.000(3) 0.011(3) 0.001(2)
O23 0.028(3) 0.013(3) 0.015(3) 0.000(3) 0.007(3) 0.000(2)
O24 0.017(3) 0.010(3) 0.008(3) 0.002(2) -0.001(2) 0.000(2)
O25 0.034(4) 0.012(3) 0.021(3) 0.000(3) 0.018(3) 0.003(2)
O26 0.016(3) 0.016(3) 0.017(3) 0.001(2) 0.005(3) -0.001(2)
O27 0.028(3) 0.019(3) 0.008(3) 0.002(3) 0.005(2) -0.003(2)
O28 0.024(3) 0.008(3) 0.009(3) 0.001(2) -0.001(2) -0.003(2)
O29 0.028(3) 0.011(3) 0.011(3) 0.001(3) 0.009(3) 0.002(2)
O30 0.021(3) 0.017(3) 0.008(3) 0.002(2) 0.004(2) 0.002(2)
O31 0.023(3) 0.010(3) 0.013(3) 0.002(2) 0.001(3) 0.003(2)
O32 0.021(3) 0.014(3) 0.014(3) 0.010(2) 0.004(3) 0.005(2)
O33 0.024(3) 0.014(3) 0.017(3) -0.001(3) 0.007(3) -0.003(2)
O34 0.022(3) 0.012(3) 0.008(3) -0.001(2) 0.000(2) -0.002(2)
O35 0.020(3) 0.016(3) 0.015(3) 0.003(3) 0.006(3) 0.004(2)
O36 0.018(3) 0.010(3) 0.015(3) -0.001(2) 0.006(2) 0.000(2)
O37 0.022(3) 0.017(3) 0.009(3) 0.004(3) 0.002(2) 0.001(2)
O38 0.022(3) 0.017(3) 0.013(3) 0.005(3) 0.006(3) 0.006(2)
O39 0.020(3) 0.015(3) 0.009(3) 0.001(2) -0.002(2) -0.002(2)
O40 0.023(3) 0.015(3) 0.011(3) 0.003(3) 0.005(2) 0.000(2)
N1 0.031(5) 0.047(6) 0.037(5) -0.006(4) 0.015(4) -0.021(5)
N2 0.025(4) 0.039(5) 0.025(4) 0.008(4) 0.004(4) -0.014(4)
N3 0.031(4) 0.023(4) 0.013(4) 0.008(4) 0.003(3) 0.001(3)
N4 0.040(5) 0.008(3) 0.015(4) 0.001(3) 0.006(3) -0.002(3)
N5 0.021(4) 0.023(4) 0.011(4) -0.007(3) -0.003(3) -0.005(3)
C1 0.028(4) 0.024(4) 0.010(4) -0.009(3) 0.008(3) -0.008(3)
C2 0.044(6) 0.017(5) 0.018(4) 0.000(4) 0.020(4) 0.002(4)
C3 0.049(6) 0.021(5) 0.012(4) -0.006(4) 0.015(4) -0.001(4)
C4 0.049(6) 0.026(5) 0.014(4) 0.004(5) 0.011(4) 0.005(4)
C5 0.064(6) 0.034(5) 0.020(4) 0.014(5) 0.015(4) 0.007(4)
C6 0.040(5) 0.047(5) 0.017(4) 0.012(4) 0.009(4) 0.004(4)
C7 0.037(6) 0.037(6) 0.014(4) 0.011(5) 0.006(4) 0.006(4)
C8 0.052(7) 0.026(5) 0.011(4) -0.003(5) 0.014(4) 0.003(4)

loop_
_atom_type_symbol
_atom_type_description
_atom_type_scat_dispersion_real
_atom_type_scat_dispersion_imag
_atom_type_scat_source
C C 0.0033 0.0016 'International Tables Vol C Tables 4.2.6.8 and 6.1.1.4'
H H 0.0000 0.0000 'International Tables Vol C Tables 4.2.6.8 and 6.1.1.4'
O O 0.0106 0.0060 'International Tables Vol C Tables 4.2.6.8 and 6.1.1.4'
P P 0.1023 0.0942 'International Tables Vol C Tables 4.2.6.8 and 6.1.1.4'
Mo Mo -1.6832 0.6857 'International Tables Vol C Tables 4.2.6.8 and 6.1.1.4'
N N 0.0061 0.0033 'International Tables Vol C Tables 4.2.6.8 and 6.1.1.4'

loop_
_geom_angle_atom_site_label_1
_geom_angle_atom_site_label_2
_geom_angle_atom_site_label_3
_geom_angle
O1 Mo1 O15 103.3(3)
O1 Mo1 O16 101.7(3)
O15 Mo1 O16 98.5(3)
O1 Mo1 O13 101.9(3)
O15 Mo1 O13 86.4(3)
O16 Mo1 O13 154.1(3)
O1 Mo1 O17 98.8(3)
O15 Mo1 O17 156.2(3)
O16 Mo1 O17 85.4(3)
O13 Mo1 O17 80.5(3)
O1 Mo1 O18 170.0(3)
O15 Mo1 O18 86.4(2)
O16 Mo1 O18 74.1(2)
O13 Mo1 O18 80.9(2)
O17 Mo1 O18 72.1(2)
O2 Mo2 O14 104.0(3)
O2 Mo2 O19 103.1(3)
O14 Mo2 O19 99.3(3)
O2 Mo2 O20 98.4(3)
O14 Mo2 O20 154.6(3)
O19 Mo2 O20 87.0(3)
O2 Mo2 O15 101.6(3)
O14 Mo2 O15 83.3(3)
O19 Mo2 O15 153.7(3)
O20 Mo2 O15 80.5(3)
O2 Mo2 O21 169.2(3)
O14 Mo2 O21 86.8(2)
O19 Mo2 O21 74.1(2)
O20 Mo2 O21 71.2(2)
O15 Mo2 O21 79.9(2)
O3 Mo3 O23 102.6(3)
O3 Mo3 O13 104.3(3)
O23 Mo3 O13 96.7(3)
O3 Mo3 O22 98.9(3)
O23 Mo3 O22 87.4(3)
O13 Mo3 O22 154.9(3)
O3 Mo3 O14 101.7(3)
O23 Mo3 O14 154.6(3)
O13 Mo3 O14 84.6(3)
O22 Mo3 O14 81.4(2)
O3 Mo3 O24 169.7(3)
O23 Mo3 O24 73.9(2)
O13 Mo3 O24 85.9(2)
O22 Mo3 O24 71.4(2)
O14 Mo3 O24 80.9(2)
O4 Mo4 O40 104.3(3)
O4 Mo4 O25 102.1(3)
O40 Mo4 O25 97.5(3)
O4 Mo4 O38 101.7(3)
O40 Mo4 O38 85.0(3)
O25 Mo4 O38 154.7(3)
O4 Mo4 O26 98.9(3)
O40 Mo4 O26 154.9(3)
O25 Mo4 O26 86.7(3)
O38 Mo4 O26 81.0(2)
O4 Mo4 O28 169.8(3)
O40 Mo4 O28 85.7(2)
O25 Mo4 O28 73.9(3)
O38 Mo4 O28 81.2(2)
O26 Mo4 O28 71.7(2)
O5 Mo5 O37 104.1(3)
O5 Mo5 O26 103.3(3)
O37 Mo5 O26 98.0(3)
O5 Mo5 O27 98.3(3)
O37 Mo5 O27 155.2(3)
O26 Mo5 O27 86.7(3)
O5 Mo5 O39 100.7(3)
O37 Mo5 O39 85.3(3)
O26 Mo5 O39 154.1(3)
O27 Mo5 O39 80.4(3)
O5 Mo5 O28 169.8(3)
O37 Mo5 O28 86.1(2)
O26 Mo5 O28 74.4(2)
O27 Mo5 O28 71.7(2)
O39 Mo5 O28 80.3(2)
O6 Mo6 O29 104.9(3)
O6 Mo6 O27 101.7(3)
O29 Mo6 O27 98.6(3)
O6 Mo6 O30 101.7(3)
O29 Mo6 O30 85.2(3)
O27 Mo6 O30 154.5(3)
O6 Mo6 O25 98.4(3)
O29 Mo6 O25 154.6(2)
O27 Mo6 O25 86.3(3)
O30 Mo6 O25 80.3(2)
O6 Mo6 O28 169.4(3)
O29 Mo6 O28 85.5(2)
O27 Mo6 O28 74.3(2)
O30 Mo6 O28 80.9(2)
O25 Mo6 O28 71.7(2)
O7 Mo7 O32 102.8(3)
O7 Mo7 O38 103.6(3)
O32 Mo7 O38 98.8(3)
O7 Mo7 O16 99.6(3)
O32 Mo7 O16 88.0(3)
O38 Mo7 O16 153.6(3)
O7 Mo7 O31 101.3(3)
O32 Mo7 O31 154.6(3)
O38 Mo7 O31 83.2(3)
O16 Mo7 O31 80.0(2)
O7 Mo7 O18 170.4(3)
O32 Mo7 O18 74.5(2)
O38 Mo7 O18 85.9(2)
O16 Mo7 O18 71.3(2)
O31 Mo7 O18 80.5(2)
O8 Mo8 O33 105.1(3)
O8 Mo8 O17 103.1(3)
O33 Mo8 O17 99.9(3)
O8 Mo8 O37 101.0(3)
O33 Mo8 O37 84.7(3)
O17 Mo8 O37 153.2(3)
O8 Mo8 O32 98.2(3)
O33 Mo8 O32 153.8(3)
O17 Mo8 O32 86.0(3)
O37 Mo8 O32 79.3(2)
O8 Mo8 O18 169.4(3)
O33 Mo8 O18 85.4(2)
O17 Mo8 O18 74.2(2)
O37 Mo8 O18 80.0(2)
O32 Mo8 O18 71.6(2)
O9 Mo9 O39 104.4(3)
O9 Mo9 O34 101.1(3)
O39 Mo9 O34 99.7(3)
O9 Mo9 O33 103.1(3)
O39 Mo9 O33 84.8(3)
O34 Mo9 O33 153.4(2)
O9 Mo9 O23 99.3(3)
O39 Mo9 O23 154.2(3)
O34 Mo9 O23 85.6(3)
O33 Mo9 O23 79.8(3)
O9 Mo9 O24 169.2(3)
O39 Mo9 O24 86.1(2)
O34 Mo9 O24 74.1(2)
O33 Mo9 O24 80.2(2)
O23 Mo9 O24 71.0(2)
O10 Mo10 O35 104.4(3)
O10 Mo10 O22 102.1(3)
O35 Mo10 O22 98.2(3)
O10 Mo10 O29 103.0(3)
O35 Mo10 O29 85.5(3)
O22 Mo10 O29 152.9(3)
O10 Mo10 O34 98.4(3)
O35 Mo10 O34 155.5(3)
O22 Mo10 O34 85.3(3)
O29 Mo10 O34 80.9(2)
O10 Mo10 O24 169.2(3)
O35 Mo10 O24 86.2(2)
O22 Mo10 O24 73.7(3)
O29 Mo10 O24 79.7(2)
O34 Mo10 O24 71.5(2)
O11 Mo11 O30 104.3(3)
O11 Mo11 O36 102.9(3)
O30 Mo11 O36 99.6(3)
O11 Mo11 O19 99.0(3)
O30 Mo11 O19 153.9(3)
O36 Mo11 O19 86.2(3)
O11 Mo11 O35 101.0(3)
O30 Mo11 O35 84.5(3)
O36 Mo11 O35 153.9(3)
O19 Mo11 O35 79.7(2)
O11 Mo11 O21 169.6(3)
O30 Mo11 O21 86.0(2)
O36 Mo11 O21 74.1(2)
O19 Mo11 O21 71.0(2)
O35 Mo11 O21 80.5(2)
O12 Mo12 O31 103.6(3)
O12 Mo12 O20 102.0(3)
O31 Mo12 O20 99.5(3)
O12 Mo12 O40 102.1(3)
O31 Mo12 O40 85.5(3)
O20 Mo12 O40 153.4(3)
O12 Mo12 O36 98.3(3)
O31 Mo12 O36 156.2(2)
O20 Mo12 O36 84.9(2)
O40 Mo12 O36 80.7(2)
O12 Mo12 O21 169.3(3)
O31 Mo12 O21 87.0(2)
O20 Mo12 O21 73.9(2)
O40 Mo12 O21 80.4(2)
O36 Mo12 O21 71.7(2)
O18 P1 O28 109.7(3)
O18 P1 O24 109.1(3)
O28 P1 O24 109.3(3)
O18 P1 O21 109.1(3)
O28 P1 O21 109.6(3)
O24 P1 O21 109.9(3)
Mo2 O2 H2 144.9
Mo8 O8 H8 144.9
Mo3 O13 Mo1 150.4(3)
Mo2 O14 Mo3 153.8(4)
Mo1 O15 Mo2 152.3(3)
Mo1 O16 Mo7 125.3(3)
Mo8 O17 Mo1 124.0(3)
P1 O18 Mo1 125.5(3)
P1 O18 Mo7 126.1(3)
Mo1 O18 Mo7 89.30(18)
P1 O18 Mo8 125.8(3)
Mo1 O18 Mo8 89.7(2)
Mo7 O18 Mo8 88.73(19)
Mo2 O19 Mo11 125.6(3)
Mo12 O20 Mo2 124.7(3)
P1 O21 Mo12 125.8(4)
P1 O21 Mo2 125.7(3)
Mo12 O21 Mo2 90.19(19)
P1 O21 Mo11 124.7(3)
Mo12 O21 Mo11 90.1(2)
Mo2 O21 Mo11 89.2(2)
Mo10 O22 Mo3 125.5(4)
Mo3 O23 Mo9 125.3(3)
P1 O24 Mo10 125.6(3)
P1 O24 Mo3 125.9(3)
Mo10 O24 Mo3 89.3(2)
P1 O24 Mo9 125.4(3)
Mo10 O24 Mo9 89.39(19)
Mo3 O24 Mo9 89.7(2)
Mo4 O25 Mo6 124.4(3)
Mo5 O26 Mo4 124.7(3)
Mo6 O27 Mo5 124.5(3)
P1 O28 Mo6 125.7(3)
P1 O28 Mo5 126.0(3)
Mo6 O28 Mo5 89.5(2)
P1 O28 Mo4 125.1(3)
Mo6 O28 Mo4 89.9(2)
Mo5 O28 Mo4 89.2(2)
Mo6 O29 Mo10 152.3(3)
Mo11 O30 Mo6 152.6(4)
Mo12 O31 Mo7 151.9(3)
Mo7 O32 Mo8 125.2(3)
Mo8 O33 Mo9 153.5(4)
Mo9 O34 Mo10 124.9(3)
Mo10 O35 Mo11 152.2(4)
Mo11 O36 Mo12 124.1(3)
Mo5 O37 Mo8 152.0(4)
Mo7 O38 Mo4 153.2(4)
Mo9 O39 Mo5 152.0(3)
Mo4 O40 Mo12 151.9(4)
C1 N1 H1N1 121.2
C1 N1 H2N1 118.8
H1N1 N1 H2N1 120.0
C1 N2 H1N2 119.9
C1 N2 H2N2 120.1
H1N2 N2 H2N2 120.0
C1 N3 C2 126.5(9)
C1 N3 H1N3 116.8
C2 N3 H1N3 116.7
C2 N4 C3 106.3(9)
C2 N5 C8 107.3(8)
C2 N5 H1N5 127.5
C8 N5 H1N5 124.8
N1 C1 N2 121.5(9)
N1 C1 N3 118.5(8)
N2 C1 N3 120.0(8)
N5 C2 N4 112.4(9)
N5 C2 N3 119.7(9)
N4 C2 N3 127.6(10)
C8 C3 C4 121.4(11)
C8 C3 N4 108.7(9)
C4 C3 N4 129.9(10)
C3 C4 C5 115.8(11)
C3 C4 H4A 122.1
C5 C4 H4A 122.1
C6 C5 C4 122.1(11)
C6 C5 H5A 119.0
C4 C5 H5A 119.0
C5 C6 C7 121.6(11)
C5 C6 H6A 119.2
C7 C6 H6A 119.2
C8 C7 C6 115.8(11)
C8 C7 H7A 122.1
C6 C7 H7A 122.1
C7 C8 C3 123.2(11)
C7 C8 N5 131.5(10)
C3 C8 N5 105.2(9)
O1S C1S H1SA 110.6
O1S C1S H1SB 110.0
H1SA C1S H1SB 109.5
O1S C1S H1SC 107.8
H1SA C1S H1SC 109.5
H1SB C1S H1SC 109.5
C1S O1S H1OS 109.7
O2S C2S H2SA 110.1
O2S C2S H2SB 110.8
H2SA C2S H2SB 109.4
O2S C2S H2SC 107.6
H2SA C2S H2SC 109.5
H2SB C2S H2SC 109.5
C2S O2S H2OS 137.9
O3S C3S H3SA 110.3
O3S C3S H3SB 108.3
H3SA C3S H3SB 109.5
O3S C3S H3SC 109.9
H3SA C3S H3SC 109.5
H3SB C3S H3SC 109.4
C3S O3S H3OS 105.6
O4S C4S H4SA 109.9
O4S C4S H4SB 111.4
H4SA C4S H4SB 109.5
O4S C4S H4SC 107.2
H4SA C4S H4SC 109.5
H4SB C4S H4SC 109.5
C4S O4S H4OS 134.8
O5S C5S H4SB 124.0
O5S C5S H5SA 110.3
H4SB C5S H5SA 69.7
O5S C5S H5SB 110.4
H5SA C5S H5SB 109.5
O5S C5S H5SC 107.7
H4SB C5S H5SC 125.5
H5SA C5S H5SC 109.5
H5SB C5S H5SC 109.5
C5S O5S H5OS 150.4
H1W1 O1W H2W1 107.8
H2W2 O2W H1W2 109.9
H1W2 O2W' H1W' 131.8
H1W2 O2W' H2W' 97.0
H1W' O2W' H2W' 117.7
H1W3 O3W H2W3 107.2
H1W4 O4W H2W4 121.8
H3W' O5W H4W' 119.0
H3W' O5W H6W' 54.4
H4W' O5W H6W' 74.3
H3W' O5W' H5W' 62.1
H3W' O5W' H6W' 62.0
H5W' O5W' H6W' 95.1

loop_
_geom_bond_atom_site_label_1
_geom_bond_atom_site_label_2
_geom_bond_distance
Mo1 O1 1.689(6)
Mo1 O15 1.811(6)
Mo1 O16 1.850(6)
Mo1 O13 1.984(6)
Mo1 O17 2.030(6)
Mo1 O18 2.427(6)
Mo2 O2 1.680(6)
Mo2 O14 1.818(6)
Mo2 O19 1.833(6)
Mo2 O20 2.010(6)
Mo2 O15 2.012(6)
Mo2 O21 2.431(6)
Mo3 O3 1.672(7)
Mo3 O23 1.843(6)
Mo3 O13 1.848(6)
Mo3 O22 1.995(6)
Mo3 O14 2.009(6)
Mo3 O24 2.434(6)
Mo4 O4 1.658(7)
Mo4 O40 1.826(6)
Mo4 O25 1.856(6)
Mo4 O38 1.989(6)
Mo4 O26 2.004(6)
Mo4 O28 2.436(6)
Mo5 O5 1.688(6)
Mo5 O37 1.818(6)
Mo5 O26 1.851(6)
Mo5 O27 2.003(6)
Mo5 O39 2.015(6)
Mo5 O28 2.426(6)
Mo6 O6 1.670(6)
Mo6 O29 1.816(6)
Mo6 O27 1.850(6)
Mo6 O30 1.998(6)
Mo6 O25 2.021(7)
Mo6 O28 2.419(6)
Mo7 O7 1.682(6)
Mo7 O32 1.834(6)
Mo7 O38 1.835(6)
Mo7 O16 2.003(6)
Mo7 O31 2.035(6)
Mo7 O18 2.444(6)
Mo8 O8 1.674(6)
Mo8 O33 1.806(6)
Mo8 O17 1.862(6)
Mo8 O37 2.015(6)
Mo8 O32 2.018(6)
Mo8 O18 2.447(6)
Mo9 O9 1.677(6)
Mo9 O39 1.810(6)
Mo9 O34 1.840(6)
Mo9 O33 2.006(6)
Mo9 O23 2.026(6)
Mo9 O24 2.440(6)
Mo10 O10 1.673(6)
Mo10 O35 1.799(6)
Mo10 O22 1.849(6)
Mo10 O29 2.001(6)
Mo10 O34 2.023(6)
Mo10 O24 2.431(6)
Mo11 O11 1.681(6)
Mo11 O30 1.822(6)
Mo11 O36 1.845(6)
Mo11 O19 2.014(6)
Mo11 O35 2.030(6)
Mo11 O21 2.446(6)
Mo12 O12 1.679(6)
Mo12 O31 1.806(6)
Mo12 O20 1.862(6)
Mo12 O40 1.987(6)
Mo12 O36 2.046(6)
Mo12 O21 2.413(6)
P1 O18 1.531(6)
P1 O28 1.539(7)
P1 O24 1.541(6)
P1 O21 1.550(6)
O2 H2 0.9600
O8 H8 0.9601
N1 C1 1.311(13)
N1 H1N1 0.8803
N1 H2N1 0.8798
N2 C1 1.326(12)
N2 H1N2 0.8799
N2 H2N2 0.8799
N3 C1 1.374(13)
N3 C2 1.375(12)
N3 H1N3 0.8999
N4 C2 1.327(12)
N4 C3 1.401(14)
N5 C2 1.324(14)
N5 C8 1.426(14)
N5 H1N5 0.9011
C3 C8 1.378(15)
C3 C4 1.388(15)
C4 C5 1.402(17)
C4 H4A 0.9500
C5 C6 1.372(18)
C5 H5A 0.9500
C6 C7 1.401(17)
C6 H6A 0.9500
C7 C8 1.368(16)
C7 H7A 0.9500
C1S O1S 1.402(10)
C1S H1SA 0.9598
C1S H1SB 0.9603
C1S H1SC 0.9601
O1S H1OS 0.9499
C2S O2S 1.410(10)
C2S H2SA 0.9605
C2S H2SB 0.9601
C2S H2SC 0.9596
O2S H2OS 0.9598
C3S O3S 1.401(10)
C3S H3SA 0.9601
C3S H3SB 0.9602
C3S H3SC 0.9596
O3S H3OS 0.9598
C4S O4S 1.390(10)
C4S H4SA 0.9599
C4S H4SB 0.9601
C4S H4SC 0.9600
O4S H4OS 0.9599
C5S O5S 1.395(10)
C5S H5SA 0.9600
C5S H5SB 0.9601
C5S H5SC 0.9600
O5S H5OS 0.9599
O1W H1W1 1.0101
O1W H2W1 1.0095
O2W H2W2 1.0101
O2W H1W2 1.0101
O2W' H1W2 0.7595
O2W' H1W' 1.0098
O2W' H2W' 1.0102
O3W H1W3 1.0099
O3W H2W3 1.0099
O4W H1W4 1.0099
O4W H2W4 1.0100
O5W H3W' 1.0097
O5W H4W' 1.0102
O5W H6W' 1.1570
O5W' H3W' 0.9128
O5W' H5W' 1.0200
O5W' H6W' 1.0201

loop_
_geom_hbond_atom_site_label_D
_geom_hbond_atom_site_label_H
_geom_hbond_atom_site_label_A
_geom_hbond_site_symmetry_A
_geom_hbond_distance_DH
_geom_hbond_distance_HA
_geom_hbond_distance_DA
_geom_hbond_angle_DHA
_geom_hbond_publ_flag
O2 H2 O4 1_455 0.960 2.142 3.097(9) 173.13 y
O8 H8 O10 2_646 0.960 2.397 3.093(5) 129.12 y
N1 H1N1 O5S 2_746 0.880 1.954 2.728(6) 145.87 y
N1 H2N1 O5W 2_645 0.880 2.200 2.883(6) 134.16 y
N2 H1N2 O5S 2_746 0.880 2.101 2.839(6) 140.96 y
N2 H2N2 O5 1_555 0.880 2.014 2.844(6) 156.93 y
N3 H1N3 O1W 1_555 0.900 1.838 2.717(6) 164.83 y
N5 H1N5 O36 2_646 0.901 2.252 2.974(5) 136.86 y
O1S H1OS O32 1_555 0.950 2.347 3.218(5) 152.11 y
O3S H3OS O5W 2_545 0.960 2.013 2.881(7) 149.28 y
O4S H4OS O27 1_555 0.960 1.990 2.805(6) 141.37 y
O1W H1W1 O20 2_646 1.010 1.888 2.740(6) 140.00 y
O1W H2W1 O5W' 2_645 1.010 2.049 3.057(7) 176.42 y
O1W H2W1 O5W 2_645 1.010 2.167 3.067(7) 147.46 y
O2W H2W2 N4 1_555 1.010 1.775 2.731(6) 156.55 y
O3W H2W3 O3S 1_555 1.010 1.932 2.618(8) 122.59 y
O4W H1W4 O6 2_646 1.010 2.296 3.004(7) 126.05 y
O4W H2W4 O2S 1_555 1.010 1.756 2.716(7) 157.34 y
O5W H4W' O32 2_656 1.010 1.873 2.847(7) 160.94 y

loop_
_geom_torsion_atom_site_label_1
_geom_torsion_atom_site_label_2
_geom_torsion_atom_site_label_3
_geom_torsion_atom_site_label_4
_geom_torsion
O3 Mo3 O13 Mo1 -127.8(7)
O23 Mo3 O13 Mo1 127.4(7)
O22 Mo3 O13 Mo1 29.1(12)
O14 Mo3 O13 Mo1 -27.1(7)
O24 Mo3 O13 Mo1 54.1(7)
O1 Mo1 O13 Mo3 130.2(7)
O15 Mo1 O13 Mo3 27.3(7)
O16 Mo1 O13 Mo3 -74.9(10)
O17 Mo1 O13 Mo3 -132.8(7)
O18 Mo1 O13 Mo3 -59.6(7)
O2 Mo2 O14 Mo3 -133.1(8)
O19 Mo2 O14 Mo3 120.7(8)
O20 Mo2 O14 Mo3 17.9(12)
O15 Mo2 O14 Mo3 -32.8(8)
O21 Mo2 O14 Mo3 47.4(8)
O3 Mo3 O14 Mo2 137.1(8)
O23 Mo3 O14 Mo2 -60.7(11)
O13 Mo3 O14 Mo2 33.6(8)
O22 Mo3 O14 Mo2 -125.5(8)
O24 Mo3 O14 Mo2 -53.1(8)
O1 Mo1 O15 Mo2 -129.9(8)
O16 Mo1 O15 Mo2 125.9(8)
O13 Mo1 O15 Mo2 -28.5(8)
O17 Mo1 O15 Mo2 27.9(13)
O18 Mo1 O15 Mo2 52.7(8)
O2 Mo2 O15 Mo1 132.6(8)
O14 Mo2 O15 Mo1 29.6(8)
O19 Mo2 O15 Mo1 -67.9(11)
O20 Mo2 O15 Mo1 -130.7(8)
O21 Mo2 O15 Mo1 -58.3(8)
O1 Mo1 O16 Mo7 168.2(4)
O15 Mo1 O16 Mo7 -86.3(4)
O13 Mo1 O16 Mo7 13.2(8)
O17 Mo1 O16 Mo7 70.2(4)
O18 Mo1 O16 Mo7 -2.5(3)
O7 Mo7 O16 Mo1 -174.4(4)
O32 Mo7 O16 Mo1 -71.7(4)
O38 Mo7 O16 Mo1 34.2(8)
O31 Mo7 O16 Mo1 85.8(4)
O18 Mo7 O16 Mo1 2.5(3)
O8 Mo8 O17 Mo1 169.6(4)
O33 Mo8 O17 Mo1 -82.2(4)
O37 Mo8 O17 Mo1 15.7(8)
O32 Mo8 O17 Mo1 72.1(4)
O18 Mo8 O17 Mo1 0.2(3)
O1 Mo1 O17 Mo8 -176.0(4)
O15 Mo1 O17 Mo8 25.9(9)
O16 Mo1 O17 Mo8 -74.9(4)
O13 Mo1 O17 Mo8 83.3(4)
O18 Mo1 O17 Mo8 -0.2(3)
O28 P1 O18 Mo1 173.6(3)
O24 P1 O18 Mo1 -66.6(4)
O21 P1 O18 Mo1 53.5(5)
O28 P1 O18 Mo7 53.6(5)
O24 P1 O18 Mo7 173.4(3)
O21 P1 O18 Mo7 -66.5(5)
O28 P1 O18 Mo8 -65.9(5)
O24 P1 O18 Mo8 53.9(5)
O21 P1 O18 Mo8 174.0(3)
O1 Mo1 O18 P1 160.2(14)
O15 Mo1 O18 P1 -34.0(4)
O16 Mo1 O18 P1 -133.9(4)
O13 Mo1 O18 P1 53.0(4)
O17 Mo1 O18 P1 135.8(4)
O1 Mo1 O18 Mo7 -64.2(15)
O15 Mo1 O18 Mo7 101.6(2)
O16 Mo1 O18 Mo7 1.7(2)
O13 Mo1 O18 Mo7 -171.5(2)
O17 Mo1 O18 Mo7 -88.6(2)
O1 Mo1 O18 Mo8 24.5(16)
O15 Mo1 O18 Mo8 -169.7(2)
O16 Mo1 O18 Mo8 90.4(2)
O13 Mo1 O18 Mo8 -82.7(2)
O17 Mo1 O18 Mo8 0.1(2)
O32 Mo7 O18 P1 -133.1(4)
O38 Mo7 O18 P1 -32.8(4)
O16 Mo7 O18 P1 133.6(4)
O31 Mo7 O18 P1 51.0(4)
O32 Mo7 O18 Mo1 91.7(2)
O38 Mo7 O18 Mo1 -168.0(2)
O16 Mo7 O18 Mo1 -1.6(2)
O31 Mo7 O18 Mo1 -84.2(2)
O32 Mo7 O18 Mo8 2.0(2)
O38 Mo7 O18 Mo8 102.3(2)
O16 Mo7 O18 Mo8 -91.3(2)
O31 Mo7 O18 Mo8 -173.9(2)
O8 Mo8 O18 P1 147.7(13)
O33 Mo8 O18 P1 -33.9(4)
O17 Mo8 O18 P1 -135.5(5)
O37 Mo8 O18 P1 51.5(4)
O32 Mo8 O18 P1 133.4(4)
O8 Mo8 O18 Mo1 -76.9(14)
O33 Mo8 O18 Mo1 101.5(2)
O17 Mo8 O18 Mo1 -0.1(2)
O37 Mo8 O18 Mo1 -173.1(2)
O32 Mo8 O18 Mo1 -91.1(2)
O8 Mo8 O18 Mo7 12.4(15)
O33 Mo8 O18 Mo7 -169.2(2)
O17 Mo8 O18 Mo7 89.2(2)
O37 Mo8 O18 Mo7 -83.8(2)
O32 Mo8 O18 Mo7 -1.8(2)
O2 Mo2 O19 Mo11 167.0(4)
O14 Mo2 O19 Mo11 -86.1(4)
O20 Mo2 O19 Mo11 69.1(4)
O15 Mo2 O19 Mo11 7.7(9)
O21 Mo2 O19 Mo11 -2.2(3)
O11 Mo11 O19 Mo2 -174.8(4)
O30 Mo11 O19 Mo2 32.0(8)
O36 Mo11 O19 Mo2 -72.3(4)
O35 Mo11 O19 Mo2 85.6(4)
O21 Mo11 O19 Mo2 2.2(3)
O12 Mo12 O20 Mo2 168.7(4)
O31 Mo12 O20 Mo2 -85.2(4)
O40 Mo12 O20 Mo2 14.0(8)
O36 Mo12 O20 Mo2 71.3(4)
O21 Mo12 O20 Mo2 -1.1(3)
O2 Mo2 O20 Mo12 -176.0(4)
O14 Mo2 O20 Mo12 32.4(8)
O19 Mo2 O20 Mo12 -73.1(4)
O15 Mo2 O20 Mo12 83.6(4)
O21 Mo2 O20 Mo12 1.1(3)
O18 P1 O21 Mo12 54.0(5)
O28 P1 O21 Mo12 -66.1(5)
O24 P1 O21 Mo12 173.7(3)
O18 P1 O21 Mo2 -67.4(5)
O28 P1 O21 Mo2 172.4(3)
O24 P1 O21 Mo2 52.2(5)
O18 P1 O21 Mo11 174.2(3)
O28 P1 O21 Mo11 54.0(5)
O24 P1 O21 Mo11 -66.2(5)
O12 Mo12 O21 P1 156.0(13)
O31 Mo12 O21 P1 -34.6(4)
O20 Mo12 O21 P1 -135.4(4)
O40 Mo12 O21 P1 51.4(4)
O36 Mo12 O21 P1 134.7(4)
O12 Mo12 O21 Mo2 -67.9(15)
O31 Mo12 O21 Mo2 101.6(2)
O20 Mo12 O21 Mo2 0.8(2)
O40 Mo12 O21 Mo2 -172.4(2)
O36 Mo12 O21 Mo2 -89.1(2)
O12 Mo12 O21 Mo11 21.2(15)
O31 Mo12 O21 Mo11 -169.3(2)
O20 Mo12 O21 Mo11 89.9(2)
O40 Mo12 O21 Mo11 -83.3(2)
O36 Mo12 O21 Mo11 0.03(19)
O2 Mo2 O21 P1 150.8(13)
O14 Mo2 O21 P1 -31.6(4)
O19 Mo2 O21 P1 -132.3(5)
O20 Mo2 O21 P1 135.5(5)
O15 Mo2 O21 P1 52.2(4)
O2 Mo2 O21 Mo12 14.6(15)
O14 Mo2 O21 Mo12 -167.8(2)
O19 Mo2 O21 Mo12 91.5(3)
O20 Mo2 O21 Mo12 -0.7(2)
O15 Mo2 O21 Mo12 -84.0(2)
O2 Mo2 O21 Mo11 -75.5(15)
O14 Mo2 O21 Mo11 102.1(2)
O19 Mo2 O21 Mo11 1.4(2)
O20 Mo2 O21 Mo11 -90.8(2)
O15 Mo2 O21 Mo11 -174.1(2)
O11 Mo11 O21 P1 149.9(13)
O30 Mo11 O21 P1 -34.3(4)
O36 Mo11 O21 P1 -135.5(5)
O19 Mo11 O21 P1 133.0(5)
O35 Mo11 O21 P1 50.8(4)
O11 Mo11 O21 Mo12 -74.6(15)
O30 Mo11 O21 Mo12 101.1(2)
O36 Mo11 O21 Mo12 0.0(2)
O19 Mo11 O21 Mo12 -91.5(2)
O35 Mo11 O21 Mo12 -173.8(2)
O11 Mo11 O21 Mo2 15.6(16)
O30 Mo11 O21 Mo2 -168.7(2)
O36 Mo11 O21 Mo2 90.1(2)
O19 Mo11 O21 Mo2 -1.3(2)
O35 Mo11 O21 Mo2 -83.6(2)
O10 Mo10 O22 Mo3 167.9(4)
O35 Mo10 O22 Mo3 -85.4(4)
O29 Mo10 O22 Mo3 10.8(8)
O34 Mo10 O22 Mo3 70.3(4)
O24 Mo10 O22 Mo3 -1.8(3)
O3 Mo3 O22 Mo10 -174.4(4)
O23 Mo3 O22 Mo10 -72.1(4)
O13 Mo3 O22 Mo10 28.2(8)
O14 Mo3 O22 Mo10 85.1(4)
O24 Mo3 O22 Mo10 1.9(3)
O3 Mo3 O23 Mo9 166.9(4)
O13 Mo3 O23 Mo9 -86.8(4)
O22 Mo3 O23 Mo9 68.3(4)
O14 Mo3 O23 Mo9 4.7(9)
O24 Mo3 O23 Mo9 -3.1(3)
O9 Mo9 O23 Mo3 -172.1(4)
O39 Mo9 O23 Mo3 31.6(8)
O34 Mo9 O23 Mo3 -71.6(4)
O33 Mo9 O23 Mo3 86.2(4)
O24 Mo9 O23 Mo3 3.2(3)
O18 P1 O24 Mo10 173.7(3)
O28 P1 O24 Mo10 -66.3(5)
O21 P1 O24 Mo10 54.1(5)
O18 P1 O24 Mo3 53.7(5)
O28 P1 O24 Mo3 173.7(3)
O21 P1 O24 Mo3 -66.0(5)
O18 P1 O24 Mo9 -66.8(4)
O28 P1 O24 Mo9 53.2(5)
O21 P1 O24 Mo9 173.6(3)
O10 Mo10 O24 P1 157.3(13)
O35 Mo10 O24 P1 -34.5(4)
O22 Mo10 O24 P1 -134.3(4)
O29 Mo10 O24 P1 51.6(4)
O34 Mo10 O24 P1 135.3(5)
O10 Mo10 O24 Mo3 -67.2(15)
O35 Mo10 O24 Mo3 101.0(2)
O22 Mo10 O24 Mo3 1.2(2)
O29 Mo10 O24 Mo3 -172.9(2)
O34 Mo10 O24 Mo3 -89.2(2)
O10 Mo10 O24 Mo9 22.5(15)
O35 Mo10 O24 Mo9 -169.4(2)
O22 Mo10 O24 Mo9 90.9(2)
O29 Mo10 O24 Mo9 -83.2(2)
O34 Mo10 O24 Mo9 0.5(2)
O3 Mo3 O24 P1 155.3(14)
O23 Mo3 O24 P1 -133.2(4)
O13 Mo3 O24 P1 -35.0(4)
O22 Mo3 O24 P1 134.1(4)
O14 Mo3 O24 P1 50.1(4)
O3 Mo3 O24 Mo10 20.0(16)
O23 Mo3 O24 Mo10 91.5(2)
O13 Mo3 O24 Mo10 -170.3(2)
O22 Mo3 O24 Mo10 -1.1(2)
O14 Mo3 O24 Mo10 -85.1(2)
O3 Mo3 O24 Mo9 -69.4(16)
O23 Mo3 O24 Mo9 2.1(2)
O13 Mo3 O24 Mo9 100.3(2)
O22 Mo3 O24 Mo9 -90.5(2)
O14 Mo3 O24 Mo9 -174.5(2)
O9 Mo9 O24 P1 159.7(12)
O39 Mo9 O24 P1 -34.2(4)
O34 Mo9 O24 P1 -135.5(5)
O33 Mo9 O24 P1 51.2(4)
O23 Mo9 O24 P1 133.8(4)
O9 Mo9 O24 Mo10 -65.4(14)
O39 Mo9 O24 Mo10 100.8(2)
O34 Mo9 O24 Mo10 -0.5(2)
O33 Mo9 O24 Mo10 -173.8(2)
O23 Mo9 O24 Mo10 -91.2(2)
O9 Mo9 O24 Mo3 23.9(14)
O39 Mo9 O24 Mo3 -169.9(2)
O34 Mo9 O24 Mo3 88.8(2)
O33 Mo9 O24 Mo3 -84.5(2)
O23 Mo9 O24 Mo3 -2.0(2)
O4 Mo4 O25 Mo6 168.2(4)
O40 Mo4 O25 Mo6 -85.3(4)
O38 Mo4 O25 Mo6 8.9(8)
O26 Mo4 O25 Mo6 69.8(4)
O28 Mo4 O25 Mo6 -2.1(3)
O6 Mo6 O25 Mo4 -173.8(4)
O29 Mo6 O25 Mo4 29.7(8)
O27 Mo6 O25 Mo4 -72.6(4)
O30 Mo6 O25 Mo4 85.7(4)
O28 Mo6 O25 Mo4 2.1(3)
O5 Mo5 O26 Mo4 168.2(4)
O37 Mo5 O26 Mo4 -85.2(4)
O27 Mo5 O26 Mo4 70.4(4)
O39 Mo5 O26 Mo4 10.4(8)
O28 Mo5 O26 Mo4 -1.6(3)
O4 Mo4 O26 Mo5 -174.2(4)
O40 Mo4 O26 Mo5 28.3(8)
O25 Mo4 O26 Mo5 -72.5(4)
O38 Mo4 O26 Mo5 85.2(4)
O28 Mo4 O26 Mo5 1.6(3)
O6 Mo6 O27 Mo5 168.8(4)
O29 Mo6 O27 Mo5 -84.0(4)
O30 Mo6 O27 Mo5 12.9(9)
O25 Mo6 O27 Mo5 70.9(4)
O28 Mo6 O27 Mo5 -1.1(3)
O5 Mo5 O27 Mo6 -176.5(4)
O37 Mo5 O27 Mo6 28.5(9)
O26 Mo5 O27 Mo6 -73.5(4)
O39 Mo5 O27 Mo6 84.0(4)
O28 Mo5 O27 Mo6 1.1(3)
O18 P1 O28 Mo6 173.4(3)
O24 P1 O28 Mo6 53.7(5)
O21 P1 O28 Mo6 -66.8(4)
O18 P1 O28 Mo5 52.9(5)
O24 P1 O28 Mo5 -66.8(5)
O21 P1 O28 Mo5 172.7(3)
O18 P1 O28 Mo4 -66.4(4)
O24 P1 O28 Mo4 173.9(3)
O21 P1 O28 Mo4 53.4(5)
O6 Mo6 O28 P1 155.8(13)
O29 Mo6 O28 P1 -34.8(4)
O27 Mo6 O28 P1 -135.0(4)
O30 Mo6 O28 P1 51.0(4)
O25 Mo6 O28 P1 133.7(4)
O6 Mo6 O28 Mo5 -68.4(14)
O29 Mo6 O28 Mo5 100.9(2)
O27 Mo6 O28 Mo5 0.7(2)
O30 Mo6 O28 Mo5 -173.2(2)
O25 Mo6 O28 Mo5 -90.5(2)
O6 Mo6 O28 Mo4 20.8(14)
O29 Mo6 O28 Mo4 -169.8(2)
O27 Mo6 O28 Mo4 90.0(3)
O30 Mo6 O28 Mo4 -84.0(2)
O25 Mo6 O28 Mo4 -1.3(2)
O5 Mo5 O28 P1 148.4(14)
O37 Mo5 O28 P1 -34.0(4)
O26 Mo5 O28 P1 -133.4(4)
O27 Mo5 O28 P1 134.9(5)
O39 Mo5 O28 P1 51.9(4)
O5 Mo5 O28 Mo6 12.8(16)
O37 Mo5 O28 Mo6 -169.6(2)
O26 Mo5 O28 Mo6 91.0(2)
O27 Mo5 O28 Mo6 -0.7(2)
O39 Mo5 O28 Mo6 -83.7(2)
O5 Mo5 O28 Mo4 -77.1(15)
O37 Mo5 O28 Mo4 100.5(2)
O26 Mo5 O28 Mo4 1.1(2)
O27 Mo5 O28 Mo4 -90.6(2)
O39 Mo5 O28 Mo4 -173.6(2)
O4 Mo4 O28 P1 158.0(13)
O40 Mo4 O28 P1 -34.9(4)
O25 Mo4 O28 P1 -134.0(4)
O38 Mo4 O28 P1 50.7(4)
O26 Mo4 O28 P1 134.1(4)
O4 Mo4 O28 Mo6 -66.5(15)
O40 Mo4 O28 Mo6 100.6(2)
O25 Mo4 O28 Mo6 1.4(2)
O38 Mo4 O28 Mo6 -173.8(2)
O26 Mo4 O28 Mo6 -90.5(2)
O4 Mo4 O28 Mo5 22.9(15)
O40 Mo4 O28 Mo5 -170.0(2)
O25 Mo4 O28 Mo5 90.9(2)
O38 Mo4 O28 Mo5 -84.4(2)
O26 Mo4 O28 Mo5 -1.0(2)
O6 Mo6 O29 Mo10 -126.2(7)
O27 Mo6 O29 Mo10 129.2(7)
O30 Mo6 O29 Mo10 -25.4(7)
O25 Mo6 O29 Mo10 29.7(12)
O28 Mo6 O29 Mo10 55.8(7)
O10 Mo10 O29 Mo6 129.6(7)
O35 Mo10 O29 Mo6 25.8(7)
O22 Mo10 O29 Mo6 -73.4(10)
O34 Mo10 O29 Mo6 -133.8(8)
O24 Mo10 O29 Mo6 -61.1(7)
O11 Mo11 O30 Mo6 -128.5(7)
O36 Mo11 O30 Mo6 125.4(7)
O19 Mo11 O30 Mo6 24.2(12)
O35 Mo11 O30 Mo6 -28.6(7)
O21 Mo11 O30 Mo6 52.3(7)
O6 Mo6 O30 Mo11 133.1(7)
O29 Mo6 O30 Mo11 28.9(7)
O27 Mo6 O30 Mo11 -71.0(10)
O25 Mo6 O30 Mo11 -130.2(8)
O28 Mo6 O30 Mo11 -57.3(7)
O12 Mo12 O31 Mo7 -131.9(8)
O20 Mo12 O31 Mo7 123.3(8)
O40 Mo12 O31 Mo7 -30.4(8)
O36 Mo12 O31 Mo7 24.2(13)
O21 Mo12 O31 Mo7 50.1(8)
O7 Mo7 O31 Mo12 134.6(8)
O32 Mo7 O31 Mo12 -64.3(11)
O38 Mo7 O31 Mo12 32.0(8)
O16 Mo7 O31 Mo12 -127.5(8)
O18 Mo7 O31 Mo12 -55.0(8)
O7 Mo7 O32 Mo8 167.6(4)
O38 Mo7 O32 Mo8 -86.2(4)
O16 Mo7 O32 Mo8 68.2(4)
O31 Mo7 O32 Mo8 6.6(8)
O18 Mo7 O32 Mo8 -2.9(3)
O8 Mo8 O32 Mo7 -174.4(4)
O33 Mo8 O32 Mo7 32.7(8)
O17 Mo8 O32 Mo7 -71.7(4)
O37 Mo8 O32 Mo7 85.9(4)
O18 Mo8 O32 Mo7 3.0(3)
O8 Mo8 O33 Mo9 -127.3(8)
O17 Mo8 O33 Mo9 126.1(8)
O37 Mo8 O33 Mo9 -27.3(8)
O32 Mo8 O33 Mo9 24.9(12)
O18 Mo8 O33 Mo9 53.0(8)
O9 Mo9 O33 Mo8 131.8(8)
O39 Mo9 O33 Mo8 28.2(8)
O34 Mo9 O33 Mo8 -73.2(10)
O23 Mo9 O33 Mo8 -130.9(8)
O24 Mo9 O33 Mo8 -58.7(8)
O9 Mo9 O34 Mo10 170.8(4)
O39 Mo9 O34 Mo10 -82.3(4)
O33 Mo9 O34 Mo10 15.6(8)
O23 Mo9 O34 Mo10 72.2(4)
O24 Mo9 O34 Mo10 0.7(3)
O10 Mo10 O34 Mo9 -176.7(4)
O35 Mo10 O34 Mo9 24.5(8)
O22 Mo10 O34 Mo9 -75.2(4)
O29 Mo10 O34 Mo9 81.4(4)
O24 Mo10 O34 Mo9 -0.7(3)
O10 Mo10 O35 Mo11 -128.9(7)
O22 Mo10 O35 Mo11 126.4(7)
O29 Mo10 O35 Mo11 -26.6(7)
O34 Mo10 O35 Mo11 29.5(12)
O24 Mo10 O35 Mo11 53.4(7)
O11 Mo11 O35 Mo10 131.6(7)
O30 Mo11 O35 Mo10 28.0(7)
O36 Mo11 O35 Mo10 -72.7(10)
O19 Mo11 O35 Mo10 -131.2(8)
O21 Mo11 O35 Mo10 -58.9(7)
O11 Mo11 O36 Mo12 169.8(3)
O30 Mo11 O36 Mo12 -83.0(4)
O19 Mo11 O36 Mo12 71.4(4)
O35 Mo11 O36 Mo12 14.2(8)
O21 Mo11 O36 Mo12 0.0(3)
O12 Mo12 O36 Mo11 -176.1(4)
O31 Mo12 O36 Mo11 27.4(8)
O20 Mo12 O36 Mo11 -74.7(4)
O40 Mo12 O36 Mo11 82.8(4)
O21 Mo12 O36 Mo11 0.0(3)
O5 Mo5 O37 Mo8 -126.5(7)
O26 Mo5 O37 Mo8 127.5(7)
O27 Mo5 O37 Mo8 28.0(12)
O39 Mo5 O37 Mo8 -26.6(7)
O28 Mo5 O37 Mo8 53.9(7)
O8 Mo8 O37 Mo5 131.5(7)
O33 Mo8 O37 Mo5 27.0(7)
O17 Mo8 O37 Mo5 -74.4(10)
O32 Mo8 O37 Mo5 -132.2(8)
O18 Mo8 O37 Mo5 -59.3(7)
O7 Mo7 O38 Mo4 -131.9(8)
O32 Mo7 O38 Mo4 122.6(8)
O16 Mo7 O38 Mo4 19.1(12)
O31 Mo7 O38 Mo4 -31.8(8)
O18 Mo7 O38 Mo4 49.0(8)
O4 Mo4 O38 Mo7 135.1(8)
O40 Mo4 O38 Mo7 31.5(8)
O25 Mo4 O38 Mo7 -65.6(11)
O26 Mo4 O38 Mo7 -127.7(8)
O28 Mo4 O38 Mo7 -54.9(8)
O9 Mo9 O39 Mo5 -129.3(7)
O34 Mo9 O39 Mo5 126.5(7)
O33 Mo9 O39 Mo5 -27.1(7)
O23 Mo9 O39 Mo5 26.5(12)
O24 Mo9 O39 Mo5 53.3(7)
O5 Mo5 O39 Mo9 131.5(8)
O37 Mo5 O39 Mo9 28.0(8)
O26 Mo5 O39 Mo9 -70.5(10)
O27 Mo5 O39 Mo9 -131.7(8)
O28 Mo5 O39 Mo9 -58.8(7)
O4 Mo4 O40 Mo12 -126.7(7)
O25 Mo4 O40 Mo12 128.7(7)
O38 Mo4 O40 Mo12 -25.9(7)
O26 Mo4 O40 Mo12 30.3(12)
O28 Mo4 O40 Mo12 55.6(7)
O12 Mo12 O40 Mo4 129.8(7)
O31 Mo12 O40 Mo4 26.9(7)
O20 Mo12 O40 Mo4 -75.5(10)
O36 Mo12 O40 Mo4 -133.7(8)
O21 Mo12 O40 Mo4 -60.8(7)
C2 N3 C1 N1 -159.0(10)
C2 N3 C1 N2 20.0(15)
C8 N5 C2 N4 2.6(10)
C8 N5 C2 N3 -171.1(8)
C3 N4 C2 N5 -1.7(10)
C3 N4 C2 N3 171.3(9)
C1 N3 C2 N5 -149.1(9)
C1 N3 C2 N4 38.3(15)
C2 N4 C3 C8 0.2(10)
C2 N4 C3 C4 -178.1(9)
C8 C3 C4 C5 0.3(13)
N4 C3 C4 C5 178.4(9)
C3 C4 C5 C6 -2.2(14)
C4 C5 C6 C7 1.9(16)
C5 C6 C7 C8 0.3(15)
C6 C7 C8 C3 -2.2(14)
C6 C7 C8 N5 -179.4(9)
C4 C3 C8 C7 2.0(14)
N4 C3 C8 C7 -176.5(8)
C4 C3 C8 N5 179.8(8)
N4 C3 C8 N5 1.3(9)
C2 N5 C8 C7 175.2(9)
C2 N5 C8 C3 -2.3(10)
